data_2203630
loop_
_publ_author_name
'Johansson, Dorte'
'Larsen, Frank B.'
'Bond, Andrew D.'
'Nielsen, Poul'

_publ_section_title
(1<i>R</i>,2<i>R</i>)-1,3-Bis(<i>tert</i>-butyldimethylsilyloxy)-2-(4-hydroxybutanamido)-1-(4-nitrophenyl)propane
_journal_issue 5
_journal_name_full 'Acta Crystallographica Section E'
_journal_page_first o907
_journal_page_last o908
_journal_paper_doi 10.1107/S1600536804009870
_journal_volume 60
_journal_year 2004
_chemical_formula_iupac 'C25 H46 N2 O6 Si2'
_chemical_formula_moiety 'C25 H46 N2 O6 Si2'
_chemical_formula_sum 'C25 H46 N2 O6 Si2'
_chemical_formula_weight 526.82
_chemical_melting_point .359E-305
_chemical_name_systematic
;
(1R,2R)-1,3-Bis(tert-butyldimethylsilyloxy)-2-(4-hydroxybutanamido)-
1-(4-nitrophenyl)propane
;
_space_group_IT_number 4
_symmetry_cell_setting monoclinic
_symmetry_space_group_name_Hall 'P 2yb'
_symmetry_space_group_name_H-M 'P 1 21 1'
_atom_sites_solution_hydrogens geom
_atom_sites_solution_primary direct
_atom_sites_solution_secondary difmap
_cell_angle_alpha 90.00
_cell_angle_beta 91.288(2)
_cell_angle_gamma 90.00
_cell_formula_units_Z 4
_cell_length_a 14.9014(12)
_cell_length_b 12.0241(10)
_cell_length_c 17.2103(14)
_cell_measurement_reflns_used 2489
_cell_measurement_temperature 180(2)
_cell_measurement_theta_max 18.43
_cell_measurement_theta_min 2.37
_cell_volume 3082.9(4)
_computing_cell_refinement 'SAINT (Bruker, 2001)'
_computing_data_collection 'SMART (Bruker, 2001)'
_computing_data_reduction SAINT
_computing_molecular_graphics SHELXTL
_computing_publication_material SHELXTL
_computing_structure_refinement SHELXTL
_computing_structure_solution 'SHELXTL (Sheldrick, 2000)'
_diffrn_ambient_temperature 180(2)
_diffrn_measured_fraction_theta_full 0.994
_diffrn_measured_fraction_theta_max 0.994
_diffrn_measurement_device_type 'Bruker SMART 1000 CCD'
_diffrn_measurement_method 'Thin-slice \w scans'
_diffrn_radiation_monochromator graphite
_diffrn_radiation_source 'fine-focus sealed tube'
_diffrn_radiation_type MoK\a
_diffrn_radiation_wavelength 0.7107
_diffrn_reflns_av_R_equivalents 0.0762
_diffrn_reflns_av_sigmaI/netI 0.0835
_diffrn_reflns_limit_h_max 15
_diffrn_reflns_limit_h_min -15
_diffrn_reflns_limit_k_max 7
_diffrn_reflns_limit_k_min -12
_diffrn_reflns_limit_l_max 18
_diffrn_reflns_limit_l_min -18
_diffrn_reflns_number 12674
_diffrn_reflns_theta_full 22.02
_diffrn_reflns_theta_max 22.02
_diffrn_reflns_theta_min 3.55
_diffrn_standards_number 0
_exptl_absorpt_coefficient_mu 0.152
_exptl_absorpt_correction_T_max 0.985
_exptl_absorpt_correction_T_min 0.881
_exptl_absorpt_correction_type multi-scan
_exptl_absorpt_process_details '(SADABS; Sheldrick, 2002'
_exptl_crystal_colour colourless
_exptl_crystal_density_diffrn 1.135
_exptl_crystal_density_method 'not measured'
_exptl_crystal_description needle
_exptl_crystal_F_000 1144
_exptl_crystal_size_max 0.50
_exptl_crystal_size_mid 0.10
_exptl_crystal_size_min 0.10
_refine_diff_density_max 0.326
_refine_diff_density_min -0.361
_refine_ls_abs_structure_details 'Friedel opposites (1809 pairs) merged prior to final refinement'
_refine_ls_extinction_method none
_refine_ls_goodness_of_fit_ref 1.029
_refine_ls_hydrogen_treatment constr
_refine_ls_matrix_type full
_refine_ls_number_parameters 637
_refine_ls_number_reflns 3985
_refine_ls_number_restraints 53
_refine_ls_restrained_S_all 1.035
_refine_ls_R_factor_all 0.1012
_refine_ls_R_factor_gt 0.0564
_refine_ls_shift/su_max 0.000
_refine_ls_shift/su_mean 0.000
_refine_ls_structure_factor_coef Fsqd
_refine_ls_weighting_details 'calc w = 1/[\s^2^(Fo^2^)+(0.0794P)^2^+0.6178P] where P = (Fo^2^+2Fc^2^)/3'
_refine_ls_weighting_scheme calc
_refine_ls_wR_factor_gt 0.1284
_refine_ls_wR_factor_ref 0.1480
_reflns_number_gt 2691
_reflns_number_total 3985
_reflns_threshold_expression I>2\s(I)
_cod_data_source_file lh6210.cif
_cod_data_source_block I
_cod_original_sg_symbol_H-M 'P 21'
_cod_database_code 2203630
_cod_database_fobs_code 2203630

loop_
_symmetry_equiv_pos_as_xyz
'x, y, z'
'-x, y+1/2, -z'

loop_
_atom_site_label
_atom_site_fract_x
_atom_site_fract_y
_atom_site_fract_z
_atom_site_U_iso_or_equiv
_atom_site_adp_type
_atom_site_calc_flag
_atom_site_refinement_flags
_atom_site_occupancy
_atom_site_disorder_assembly
_atom_site_disorder_group
_atom_site_type_symbol
Si1A 0.1811(4) 0.6335(5) 0.3811(4) 0.0558(18) Uani d PD 0.55 A 1 Si
C12A 0.2561(11) 0.5195(13) 0.3462(10) 0.082(6) Uiso d PD 0.55 A 1 C
H12A 0.3181 0.5466 0.3450 0.122 Uiso calc PR 0.55 A 1 H
H12B 0.2366 0.4966 0.2938 0.122 Uiso calc PR 0.55 A 1 H
H12C 0.2528 0.4558 0.3815 0.122 Uiso calc PR 0.55 A 1 H
C13A 0.2295(12) 0.6837(17) 0.4763(8) 0.093(7) Uiso d PD 0.55 A 1 C
H13A 0.2930 0.7025 0.4701 0.140 Uiso calc PR 0.55 A 1 H
H13B 0.2242 0.6250 0.5154 0.140 Uiso calc PR 0.55 A 1 H
H13C 0.1967 0.7498 0.4930 0.140 Uiso calc PR 0.55 A 1 H
C14A 0.0165(14) 0.5874(17) 0.3056(8) 0.107(7) Uiso d PD 0.55 A 1 C
H14A 0.0269 0.6565 0.2771 0.161 Uiso calc PR 0.55 A 1 H
H14B -0.0482 0.5754 0.3104 0.161 Uiso calc PR 0.55 A 1 H
H14C 0.0427 0.5249 0.2774 0.161 Uiso calc PR 0.55 A 1 H
C15A 0.0136(13) 0.6915(12) 0.4297(10) 0.082(6) Uiso d PD 0.55 A 1 C
H15A 0.0238 0.7615 0.4021 0.123 Uiso calc PR 0.55 A 1 H
H15B 0.0384 0.6971 0.4828 0.123 Uiso calc PR 0.55 A 1 H
H15C -0.0510 0.6768 0.4315 0.123 Uiso calc PR 0.55 A 1 H
C16A 0.0428(19) 0.4881(12) 0.4307(11) 0.086(10) Uiso d PD 0.55 A 1 C
H16A 0.0713 0.4925 0.4826 0.129 Uiso calc PR 0.55 A 1 H
H16B 0.0681 0.4253 0.4023 0.129 Uiso calc PR 0.55 A 1 H
H16C -0.0220 0.4775 0.4358 0.129 Uiso calc PR 0.55 A 1 H
C17A 0.0602(6) 0.5955(11) 0.3866(8) 0.050(5) Uiso d PD 0.55 A 1 C
Si1' 0.1640(7) 0.6022(7) 0.3411(5) 0.089(4) Uani d PD 0.45 A 2 Si
C12' 0.1607(14) 0.5106(17) 0.2553(9) 0.078(7) Uiso d PD 0.45 A 2 C
H12D 0.2115 0.5277 0.2222 0.117 Uiso calc PR 0.45 A 2 H
H12E 0.1044 0.5226 0.2260 0.117 Uiso calc PR 0.45 A 2 H
H12F 0.1643 0.4329 0.2721 0.117 Uiso calc PR 0.45 A 2 H
C13' 0.2629(13) 0.559(2) 0.4061(11) 0.095(8) Uiso d PD 0.45 A 2 C
H13D 0.2650 0.6064 0.4526 0.142 Uiso calc PR 0.45 A 2 H
H13E 0.3188 0.5681 0.3777 0.142 Uiso calc PR 0.45 A 2 H
H13F 0.2560 0.4814 0.4215 0.142 Uiso calc PR 0.45 A 2 H
C14' 0.1003(18) 0.668(2) 0.4914(13) 0.108(9) Uiso d PD 0.45 A 2 C
H14D 0.1089 0.7456 0.4769 0.162 Uiso calc PR 0.45 A 2 H
H14E 0.1549 0.6396 0.5175 0.162 Uiso calc PR 0.45 A 2 H
H14F 0.0498 0.6616 0.5266 0.162 Uiso calc PR 0.45 A 2 H
C15' -0.002(2) 0.645(3) 0.3764(17) 0.173(16) Uiso d PD 0.45 A 2 C
H15D -0.0149 0.5993 0.3301 0.260 Uiso calc PR 0.45 A 2 H
H15E 0.0083 0.7219 0.3608 0.260 Uiso calc PR 0.45 A 2 H
H15F -0.0539 0.6418 0.4108 0.260 Uiso calc PR 0.45 A 2 H
C16' 0.066(2) 0.4785(16) 0.4410(16) 0.098(14) Uiso d PD 0.45 A 2 C
H16D 0.0530 0.4352 0.3937 0.148 Uiso calc PR 0.45 A 2 H
H16E 0.0147 0.4732 0.4757 0.148 Uiso calc PR 0.45 A 2 H
H16F 0.1197 0.4490 0.4673 0.148 Uiso calc PR 0.45 A 2 H
C17' 0.0810(12) 0.5996(18) 0.4195(10) 0.095(10) Uiso d PD 0.45 A 2 C
Si2A 0.1885(2) 1.0742(2) 0.35236(18) 0.0717(9) Uani d D 1 . . Si
O1A -0.0454(6) 1.0859(8) -0.0836(4) 0.102(3) Uani d . 1 . . O
O2A 0.0611(6) 1.2074(8) -0.0794(5) 0.095(3) Uani d . 1 . . O
O3A 0.2166(3) 1.0105(5) 0.2711(3) 0.0460(15) Uani d . 1 . . O
O4A 0.1835(4) 0.7367(5) 0.3206(3) 0.0563(17) Uani d D 1 . . O
O5A 0.3098(4) 0.7196(5) 0.0913(4) 0.0613(18) Uani d . 1 A . O
O6A 0.4877(3) 0.9643(5) -0.0858(3) 0.0473(15) Uani d . 1 . . O
H6OA 0.4597 0.9274 -0.1200 0.071 Uiso calc R 1 . . H
N1A 0.0199(7) 1.1271(10) -0.0536(5) 0.072(3) Uani d . 1 . . N
N2A 0.2998(4) 0.8743(6) 0.1633(4) 0.0421(17) Uani d . 1 A . N
HN2A 0.3226 0.9402 0.1742 0.051 Uiso calc R 1 . . H
C1A 0.0583(7) 1.0782(9) 0.0198(5) 0.052(2) Uani d . 1 . . C
C2A 0.0182(6) 0.9818(8) 0.0488(6) 0.058(3) Uani d . 1 . . C
H2A -0.0319 0.9482 0.0231 0.069 Uiso calc R 1 . . H
C2A' 0.1305(6) 1.1263(8) 0.0567(6) 0.059(3) Uani d . 1 . . C
H2A' 0.1574 1.1908 0.0354 0.071 Uiso calc R 1 . . H
C3A 0.0541(6) 0.9387(8) 0.1152(6) 0.054(2) Uani d . 1 . . C
H3A 0.0293 0.8722 0.1353 0.065 Uiso calc R 1 . . H
C3A' 0.1636(5) 1.0821(7) 0.1236(5) 0.045(2) Uani d . 1 . . C
H3A' 0.2135 1.1162 0.1494 0.054 Uiso calc R 1 . . H
C4A 0.1257(6) 0.9879(7) 0.1548(5) 0.043(2) Uani d . 1 . . C
C5A 0.1642(5) 0.9339(7) 0.2287(5) 0.042(2) Uani d . 1 A . C
H5A 0.1140 0.9072 0.2614 0.050 Uiso calc R 1 . . H
C6A 0.2249(5) 0.8353(7) 0.2082(4) 0.040(2) Uani d . 1 . . C
H6A 0.1890 0.7820 0.1754 0.048 Uiso calc R 1 A . H
C7A 0.2567(6) 0.7762(8) 0.2792(5) 0.056(3) Uani d . 1 A . C
H7A 0.2955 0.7131 0.2646 0.067 Uiso calc R 1 . . H
H7B 0.2927 0.8274 0.3124 0.067 Uiso calc R 1 . . H
C8A 0.3357(5) 0.8158(9) 0.1067(5) 0.044(2) Uani d . 1 . . C
C9A 0.4067(5) 0.8743(7) 0.0606(4) 0.038(2) Uani d . 1 A . C
H9A 0.4452 0.8187 0.0349 0.045 Uiso calc R 1 . . H
H9B 0.4452 0.9198 0.0957 0.045 Uiso calc R 1 . . H
C10A 0.3609(5) 0.9495(8) -0.0013(4) 0.045(2) Uani d . 1 . . C
H10A 0.3308 0.9021 -0.0411 0.054 Uiso calc R 1 A . H
H10B 0.3142 0.9947 0.0237 0.054 Uiso calc R 1 . . H
C11A 0.4254(5) 1.0255(7) -0.0405(5) 0.047(2) Uani d . 1 A . C
H11A 0.3916 1.0778 -0.0747 0.056 Uiso calc R 1 . . H
H11B 0.4586 1.0697 -0.0008 0.056 Uiso calc R 1 . . H
C18A 0.0941(8) 1.1678(12) 0.3334(8) 0.165(8) Uani d D 1 . . C
H18A 0.0416 1.1244 0.3162 0.248 Uiso calc R 1 . . H
H18B 0.1098 1.2209 0.2928 0.248 Uiso calc R 1 . . H
H18C 0.0801 1.2081 0.3811 0.248 Uiso calc R 1 . . H
C19A 0.1663(13) 0.9726(11) 0.4309(7) 0.216(11) Uani d D 1 . . C
H19A 0.2190 0.9248 0.4390 0.325 Uiso calc R 1 . . H
H19B 0.1143 0.9268 0.4161 0.325 Uiso calc R 1 . . H
H19C 0.1540 1.0126 0.4791 0.325 Uiso calc R 1 . . H
C20A 0.3107(8) 1.2438(9) 0.3219(6) 0.104(4) Uani d D 1 . . C
H20A 0.3239 1.2080 0.2722 0.156 Uiso calc R 1 . . H
H20B 0.3624 1.2886 0.3391 0.156 Uiso calc R 1 . . H
H20C 0.2579 1.2918 0.3153 0.156 Uiso calc R 1 . . H
C21A 0.2756(9) 1.2096(10) 0.4607(5) 0.127(6) Uani d D 1 . . C
H21A 0.2221 1.2567 0.4563 0.191 Uiso calc R 1 . . H
H21B 0.3277 1.2555 0.4752 0.191 Uiso calc R 1 . . H
H21C 0.2667 1.1529 0.5007 0.191 Uiso calc R 1 . . H
C22A 0.3731(8) 1.0782(10) 0.3868(8) 0.139(6) Uani d D 1 . . C
H22A 0.3807 1.0429 0.3360 0.208 Uiso calc R 1 . . H
H22B 0.3646 1.0206 0.4263 0.208 Uiso calc R 1 . . H
H22C 0.4266 1.1220 0.4002 0.208 Uiso calc R 1 . . H
C23A 0.2917(6) 1.1537(8) 0.3834(5) 0.080(4) Uani d D 1 . . C
Si1B 0.65245(18) -0.1064(2) 0.23205(14) 0.0553(8) Uani d D 1 . . Si
Si2B 0.78532(15) 0.3626(2) 0.21049(13) 0.0452(7) Uani d D 1 . . Si
O1B 0.4400(4) 0.5230(7) 0.5209(4) 0.084(2) Uani d . 1 . . O
O2B 0.4662(5) 0.6563(7) 0.4406(4) 0.083(2) Uani d . 1 . . O
O3B 0.6829(3) 0.3129(4) 0.1941(3) 0.0354(13) Uani d . 1 . . O
O5B 0.3956(3) 0.1096(5) 0.1595(3) 0.0421(14) Uani d . 1 . . O
O4B 0.6692(3) 0.0252(4) 0.2122(3) 0.0493(15) Uani d . 1 . . O
O6B 0.3430(4) 0.5146(5) 0.0396(3) 0.0568(16) Uani d . 1 . . O
H6OB 0.3729 0.5454 0.0756 0.085 Uiso calc R 1 . . H
N1B 0.4692(5) 0.5586(9) 0.4603(5) 0.064(2) Uani d . 1 . . N
N2B 0.5048(4) 0.2380(5) 0.1555(3) 0.0328(16) Uani d . 1 . . N
HN2B 0.5225 0.3023 0.1368 0.039 Uiso calc R 1 . . H
C1B 0.5086(5) 0.4788(8) 0.4064(5) 0.045(2) Uani d . 1 . . C
C2B 0.5302(5) 0.3749(8) 0.4305(5) 0.048(2) Uani d . 1 . . C
H2B 0.5174 0.3514 0.4818 0.057 Uiso calc R 1 . . H
C2B' 0.5222(5) 0.5140(7) 0.3309(5) 0.048(2) Uani d . 1 . . C
H2B' 0.5062 0.5872 0.3148 0.058 Uiso calc R 1 . . H
C3B 0.5703(5) 0.3049(7) 0.3804(5) 0.044(2) Uani d . 1 . . C
H3B 0.5881 0.2331 0.3979 0.052 Uiso calc R 1 . . H
C3B' 0.5596(5) 0.4395(7) 0.2794(5) 0.040(2) Uani d . 1 . . C
H3B' 0.5671 0.4604 0.2267 0.047 Uiso calc R 1 . . H
C4B 0.5861(5) 0.3348(7) 0.3044(4) 0.035(2) Uani d . 1 . . C
C5B 0.6306(5) 0.2539(6) 0.2495(4) 0.033(2) Uani d . 1 . . C
H5B 0.6725 0.2063 0.2812 0.039 Uiso calc R 1 . . H
C6B 0.5652(5) 0.1777(7) 0.2073(4) 0.0324(19) Uani d . 1 . . C
H6B 0.5282 0.1396 0.2471 0.039 Uiso calc R 1 . . H
C7B 0.6137(5) 0.0888(7) 0.1617(5) 0.042(2) Uani d . 1 . . C
H7C 0.5694 0.0397 0.1352 0.051 Uiso calc R 1 . . H
H7D 0.6507 0.1243 0.1215 0.051 Uiso calc R 1 . . H
C8B 0.4224(5) 0.2000(7) 0.1346(4) 0.033(2) Uani d . 1 . . C
C9B 0.3679(5) 0.2729(7) 0.0807(4) 0.041(2) Uani d . 1 . . C
H9C 0.3268 0.2258 0.0489 0.049 Uiso calc R 1 . . H
H9D 0.4085 0.3118 0.0451 0.049 Uiso calc R 1 . . H
C10B 0.3130(5) 0.3588(7) 0.1244(5) 0.047(2) Uani d . 1 . . C
H10C 0.2634 0.3204 0.1508 0.057 Uiso calc R 1 . . H
H10D 0.3517 0.3939 0.1648 0.057 Uiso calc R 1 . . H
C11B 0.2738(5) 0.4487(8) 0.0720(6) 0.059(3) Uani d . 1 . . C
H11C 0.2377 0.4139 0.0296 0.071 Uiso calc R 1 . . H
H11D 0.2336 0.4968 0.1023 0.071 Uiso calc R 1 . . H
C12B 0.5426(6) -0.1198(9) 0.2812(6) 0.090(4) Uani d D 1 . . C
H12G 0.4939 -0.0983 0.2451 0.135 Uiso calc R 1 . . H
H12H 0.5422 -0.0712 0.3269 0.135 Uiso calc R 1 . . H
H12I 0.5341 -0.1971 0.2975 0.135 Uiso calc R 1 . . H
C13B 0.6499(8) -0.1912(9) 0.1420(5) 0.104(5) Uani d D 1 . . C
H13G 0.5999 -0.1670 0.1082 0.157 Uiso calc R 1 . . H
H13H 0.6420 -0.2698 0.1554 0.157 Uiso calc R 1 . . H
H13I 0.7065 -0.1818 0.1148 0.157 Uiso calc R 1 . . H
C14B 0.7559(7) -0.0667(8) 0.3659(5) 0.094(4) Uani d D 1 . . C
H14G 0.7654 0.0085 0.3456 0.141 Uiso calc R 1 . . H
H14H 0.8072 -0.0882 0.3991 0.141 Uiso calc R 1 . . H
H14I 0.7011 -0.0680 0.3963 0.141 Uiso calc R 1 . . H
C15B 0.8338(6) -0.1488(9) 0.2535(5) 0.091(4) Uani d D 1 . . C
H15G 0.8276 -0.1999 0.2093 0.136 Uiso calc R 1 . . H
H15H 0.8833 -0.1736 0.2877 0.136 Uiso calc R 1 . . H
H15I 0.8465 -0.0738 0.2345 0.136 Uiso calc R 1 . . H
C16B 0.7303(8) -0.2651(7) 0.3304(5) 0.087(4) Uani d D 1 . . C
H16G 0.7233 -0.3173 0.2869 0.131 Uiso calc R 1 . . H
H16H 0.6756 -0.2654 0.3610 0.131 Uiso calc R 1 . . H
H16I 0.7815 -0.2877 0.3634 0.131 Uiso calc R 1 . . H
C17B 0.7465(5) -0.1476(6) 0.2988(4) 0.057(3) Uani d D 1 . . C
C18B 0.7847(6) 0.5057(6) 0.1692(5) 0.055(2) Uani d D 1 . . C
H18D 0.7414 0.5516 0.1968 0.082 Uiso calc R 1 . . H
H18E 0.7676 0.5025 0.1139 0.082 Uiso calc R 1 . . H
H18F 0.8447 0.5383 0.1751 0.082 Uiso calc R 1 . . H
C19B 0.8101(6) 0.3680(9) 0.3167(4) 0.073(3) Uani d D 1 . . C
H19D 0.7647 0.4134 0.3421 0.110 Uiso calc R 1 . . H
H19E 0.8695 0.4009 0.3260 0.110 Uiso calc R 1 . . H
H19F 0.8092 0.2925 0.3381 0.110 Uiso calc R 1 . . H
C20B 0.9610(5) 0.3309(8) 0.1633(6) 0.079(3) Uani d D 1 . . C
H20D 0.9800 0.3380 0.2180 0.118 Uiso calc R 1 . . H
H20E 0.9577 0.4048 0.1395 0.118 Uiso calc R 1 . . H
H20F 1.0045 0.2852 0.1358 0.118 Uiso calc R 1 . . H
C21B 0.8740(6) 0.1594(7) 0.1943(6) 0.083(3) Uani d D 1 . . C
H21D 0.8933 0.1654 0.2490 0.125 Uiso calc R 1 . . H
H21E 0.9172 0.1141 0.1661 0.125 Uiso calc R 1 . . H
H21F 0.8147 0.1243 0.1909 0.125 Uiso calc R 1 . . H
C22B 0.8397(6) 0.2648(9) 0.0731(5) 0.081(3) Uani d D 1 . . C
H22D 0.7805 0.2293 0.0696 0.121 Uiso calc R 1 . . H
H22E 0.8834 0.2192 0.0456 0.121 Uiso calc R 1 . . H
H22F 0.8364 0.3388 0.0493 0.121 Uiso calc R 1 . . H
C23B 0.8689(5) 0.2758(6) 0.1582(5) 0.058(3) Uani d D 1 . . C

loop_
_atom_site_aniso_label
_atom_site_aniso_U_11
_atom_site_aniso_U_22
_atom_site_aniso_U_33
_atom_site_aniso_U_12
_atom_site_aniso_U_13
_atom_site_aniso_U_23
Si1A 0.048(3) 0.057(4) 0.063(5) 0.016(3) 0.020(3) 0.030(4)
Si1' 0.148(9) 0.080(7) 0.039(5) -0.044(6) 0.041(5) -0.016(5)
Si2A 0.078(2) 0.064(2) 0.075(2) -0.0050(16) 0.0360(17) -0.0206(17)
O1A 0.111(7) 0.121(7) 0.071(6) 0.017(6) -0.040(5) -0.012(5)
O2A 0.106(7) 0.094(7) 0.084(6) 0.040(5) 0.009(5) 0.026(5)
O3A 0.049(3) 0.050(4) 0.040(3) 0.005(3) 0.010(3) -0.005(3)
O4A 0.054(4) 0.055(4) 0.061(4) 0.001(3) 0.024(3) 0.014(3)
O5A 0.062(4) 0.035(4) 0.087(5) 0.002(3) 0.013(3) -0.014(4)
O6A 0.057(4) 0.040(3) 0.045(3) -0.006(3) 0.012(3) -0.018(3)
N1A 0.083(8) 0.080(8) 0.055(7) 0.036(6) 0.011(6) -0.001(6)
N2A 0.045(4) 0.035(4) 0.046(4) -0.004(3) 0.013(4) 0.001(4)
C1A 0.059(7) 0.047(7) 0.050(6) 0.030(6) 0.001(5) 0.002(5)
C2A 0.054(6) 0.055(7) 0.064(7) 0.010(5) -0.002(5) -0.016(6)
C2A' 0.052(6) 0.057(7) 0.068(7) 0.007(5) 0.016(5) 0.011(6)
C3A 0.049(6) 0.052(6) 0.062(7) 0.000(5) 0.003(5) -0.006(5)
C3A' 0.038(5) 0.037(6) 0.060(6) 0.003(5) 0.003(5) 0.008(5)
C4A 0.045(6) 0.031(6) 0.053(6) 0.009(4) 0.017(5) -0.004(5)
C5A 0.037(5) 0.035(6) 0.055(6) 0.001(4) 0.009(4) 0.003(5)
C6A 0.037(5) 0.037(5) 0.046(5) 0.002(4) 0.002(4) 0.007(4)
C7A 0.052(6) 0.049(6) 0.067(7) 0.001(5) 0.012(5) 0.012(5)
C8A 0.039(5) 0.051(7) 0.042(5) 0.009(5) 0.004(4) 0.000(5)
C9A 0.036(5) 0.038(5) 0.039(5) 0.005(4) 0.006(4) 0.003(4)
C10A 0.047(5) 0.052(6) 0.037(5) -0.001(5) 0.007(4) -0.008(5)
C11A 0.052(5) 0.038(5) 0.051(5) 0.013(5) 0.022(4) -0.006(5)
C18A 0.090(10) 0.233(19) 0.171(15) 0.067(12) -0.049(9) -0.119(15)
C19A 0.41(3) 0.123(14) 0.121(13) -0.067(18) 0.158(16) -0.021(12)
C20A 0.133(11) 0.083(9) 0.097(9) -0.030(8) 0.022(8) 0.002(8)
C21A 0.218(16) 0.118(12) 0.045(7) -0.066(11) 0.015(8) -0.029(7)
C22A 0.101(11) 0.146(14) 0.167(14) -0.021(10) -0.044(9) 0.010(12)
C23A 0.097(9) 0.080(8) 0.061(7) 0.021(7) -0.044(6) -0.032(7)
Si1B 0.086(2) 0.0323(16) 0.0469(16) 0.0044(13) -0.0171(14) -0.0031(13)
Si2B 0.0391(14) 0.0453(17) 0.0512(15) -0.0023(12) 0.0037(11) -0.0013(13)
O1B 0.090(5) 0.106(6) 0.056(5) 0.006(5) 0.029(4) -0.019(5)
O2B 0.104(6) 0.057(5) 0.089(6) 0.008(5) 0.026(4) -0.025(5)
O3B 0.030(3) 0.040(3) 0.036(3) -0.001(2) 0.004(2) -0.005(3)
O5B 0.049(4) 0.033(4) 0.044(4) -0.006(3) -0.001(3) 0.000(3)
O4B 0.054(4) 0.025(3) 0.068(4) 0.014(3) -0.013(3) -0.001(3)
O6B 0.057(4) 0.043(4) 0.070(4) 0.007(3) 0.001(3) 0.007(3)
N1B 0.061(6) 0.069(8) 0.063(6) -0.004(5) 0.009(5) -0.023(6)
N2B 0.036(4) 0.025(4) 0.037(4) 0.001(3) 0.007(3) 0.007(3)
C1B 0.049(6) 0.043(7) 0.045(6) -0.008(5) 0.013(4) -0.019(5)
C2B 0.058(6) 0.048(7) 0.038(5) -0.013(5) 0.010(4) -0.010(5)
C2B' 0.063(6) 0.032(5) 0.050(6) 0.007(5) 0.005(5) -0.008(5)
C3B 0.050(5) 0.044(6) 0.036(5) -0.005(4) 0.002(4) 0.001(5)
C3B' 0.047(5) 0.035(6) 0.036(5) -0.002(4) 0.010(4) 0.008(5)
C4B 0.031(4) 0.037(6) 0.035(5) -0.012(4) -0.003(4) -0.001(4)
C5B 0.038(5) 0.027(5) 0.034(5) 0.006(4) 0.008(4) 0.002(4)
C6B 0.029(4) 0.037(5) 0.031(5) -0.002(4) -0.010(4) -0.001(4)
C7B 0.056(6) 0.030(5) 0.041(5) 0.009(4) 0.001(4) -0.007(4)
C8B 0.030(5) 0.034(6) 0.037(5) 0.002(4) 0.010(4) -0.005(4)
C9B 0.043(5) 0.042(5) 0.038(5) 0.010(4) 0.006(4) -0.004(4)
C10B 0.038(5) 0.044(6) 0.061(6) -0.001(4) 0.008(4) 0.011(5)
C11B 0.044(6) 0.041(6) 0.093(8) 0.009(5) -0.001(5) 0.006(6)
C12B 0.101(9) 0.075(9) 0.095(8) -0.004(7) 0.014(7) 0.027(7)
C13B 0.184(12) 0.062(8) 0.065(7) 0.044(8) -0.045(8) -0.027(6)
C14B 0.116(9) 0.084(9) 0.080(8) 0.020(8) -0.044(7) -0.023(7)
C15B 0.075(8) 0.098(10) 0.099(8) 0.026(7) -0.010(6) 0.025(8)
C16B 0.154(11) 0.050(7) 0.058(7) 0.023(7) 0.004(7) 0.011(6)
C17B 0.074(6) 0.047(6) 0.051(6) 0.016(5) -0.001(5) -0.006(5)
C18B 0.061(6) 0.035(6) 0.069(6) 0.000(5) 0.004(5) 0.000(5)
C19B 0.061(6) 0.103(9) 0.054(6) -0.022(6) -0.016(5) 0.005(6)
C20B 0.039(6) 0.075(8) 0.122(9) 0.000(6) 0.021(5) 0.006(7)
C21B 0.048(6) 0.064(8) 0.138(10) 0.002(6) 0.005(6) 0.012(8)
C22B 0.058(7) 0.090(9) 0.096(9) 0.013(6) 0.029(6) -0.020(7)
C23B 0.039(6) 0.051(7) 0.084(8) 0.013(5) 0.014(5) -0.001(6)

loop_
_atom_type_symbol
_atom_type_description
_atom_type_scat_dispersion_real
_atom_type_scat_dispersion_imag
_atom_type_scat_source
C C 0.0033 0.0016 'International Tables Vol C Tables 4.2.6.8 and 6.1.1.4'
H H 0.0000 0.0000 'International Tables Vol C Tables 4.2.6.8 and 6.1.1.4'
N N 0.0061 0.0033 'International Tables Vol C Tables 4.2.6.8 and 6.1.1.4'
O O 0.0106 0.0060 'International Tables Vol C Tables 4.2.6.8 and 6.1.1.4'
Si Si 0.0817 0.0704 'International Tables Vol C Tables 4.2.6.8 and 6.1.1.4'

loop_
_geom_angle_atom_site_label_1
_geom_angle_atom_site_label_2
_geom_angle_atom_site_label_3
_geom_angle
_geom_angle_publ_flag
O4A Si1A C17A 104.8(6) no
O4A Si1A C13A 107.5(8) no
C17A Si1A C13A 112.8(8) no
O4A Si1A C12A 109.4(7) no
C17A Si1A C12A 114.9(8) no
C13A Si1A C12A 107.1(6) no
Si1A C12A H12A 109.5 no
Si1A C12A H12B 109.5 no
H12A C12A H12B 109.5 no
Si1A C12A H12C 109.5 no
H12A C12A H12C 109.5 no
H12B C12A H12C 109.5 no
Si1A C13A H13A 109.5 no
Si1A C13A H13B 109.5 no
H13A C13A H13B 109.5 no
Si1A C13A H13C 109.5 no
H13A C13A H13C 109.5 no
H13B C13A H13C 109.5 no
C17A C14A H14A 109.5 no
C17A C14A H14B 109.5 no
H14A C14A H14B 109.5 no
C17A C14A H14C 109.5 no
H14A C14A H14C 109.5 no
H14B C14A H14C 109.5 no
C17A C15A H15A 109.5 no
C17A C15A H15B 109.5 no
H15A C15A H15B 109.5 no
C17A C15A H15C 109.5 no
H15A C15A H15C 109.5 no
H15B C15A H15C 109.5 no
C17A C16A H16A 109.5 no
C17A C16A H16B 109.5 no
H16A C16A H16B 109.5 no
C17A C16A H16C 109.5 no
H16A C16A H16C 109.5 no
H16B C16A H16C 109.5 no
C16A C17A C14A 109.1(9) no
C16A C17A C15A 108.1(8) no
C14A C17A C15A 107.3(8) no
C16A C17A Si1A 114.1(14) no
C14A C17A Si1A 111.2(11) no
C15A C17A Si1A 106.7(10) no
O4A Si1' C12' 114.1(9) no
O4A Si1' C17' 106.9(8) no
C12' Si1' C17' 124.6(11) no
O4A Si1' C13' 104.4(10) no
C12' Si1' C13' 108.4(7) no
C17' Si1' C13' 95.1(11) no
Si1' C12' H12D 109.5 no
Si1' C12' H12E 109.5 no
H12D C12' H12E 109.5 no
Si1' C12' H12F 109.5 no
H12D C12' H12F 109.5 no
H12E C12' H12F 109.5 no
Si1' C13' H13D 109.5 no
Si1' C13' H13E 109.5 no
H13D C13' H13E 109.5 no
Si1' C13' H13F 109.5 no
H13D C13' H13F 109.5 no
H13E C13' H13F 109.5 no
C17' C14' H14D 109.5 no
C17' C14' H14E 109.5 no
H14D C14' H14E 109.5 no
C17' C14' H14F 109.5 no
H14D C14' H14F 109.5 no
H14E C14' H14F 109.5 no
C17' C15' H15D 109.5 no
C17' C15' H15E 109.5 no
H15D C15' H15E 109.5 no
C17' C15' H15F 109.5 no
H15D C15' H15F 109.5 no
H15E C15' H15F 109.5 no
C17' C16' H16D 109.5 no
C17' C16' H16E 109.5 no
H16D C16' H16E 109.5 no
C17' C16' H16F 109.5 no
H16D C16' H16F 109.5 no
H16E C16' H16F 109.5 no
C14' C17' C16' 110.3(9) no
C14' C17' C15' 110.1(9) no
C16' C17' C15' 109.5(10) no
C14' C17' Si1' 118.1(15) no
C16' C17' Si1' 107.4(16) no
C15' C17' Si1' 100.9(17) no
O3A Si2A C18A 110.0(5) no
O3A Si2A C19A 111.2(5) no
C18A Si2A C19A 112.7(6) no
O3A Si2A C23A 104.8(4) no
C18A Si2A C23A 111.1(6) no
C19A Si2A C23A 106.6(7) no
C5A O3A Si2A 126.6(5) no
C7A O4A Si1A 128.0(6) no
C7A O4A Si1' 125.0(6) no
C11A O6A H6OA 109.5 no
O1A N1A O2A 125.1(11) no
O1A N1A C1A 119.5(11) no
O2A N1A C1A 115.3(11) no
C8A N2A C6A 123.2(7) no
C8A N2A HN2A 118.4 no
C6A N2A HN2A 118.4 no
C2A' C1A C2A 121.5(9) no
C2A' C1A N1A 120.6(11) no
C2A C1A N1A 117.9(10) no
C3A C2A C1A 117.0(9) no
C3A C2A H2A 121.5 no
C1A C2A H2A 121.5 no
C3A' C2A' C1A 119.9(9) no
C3A' C2A' H2A' 120.1 no
C1A C2A' H2A' 120.1 no
C2A C3A C4A 122.5(9) no
C2A C3A H3A 118.8 no
C4A C3A H3A 118.8 no
C2A' C3A' C4A 120.6(9) no
C2A' C3A' H3A' 119.7 no
C4A C3A' H3A' 119.7 no
C3A' C4A C3A 118.5(9) no
C3A' C4A C5A 121.5(8) no
C3A C4A C5A 119.9(8) no
O3A C5A C4A 110.4(7) no
O3A C5A C6A 107.7(6) no
C4A C5A C6A 110.4(6) no
O3A C5A H5A 109.4 no
C4A C5A H5A 109.4 no
C6A C5A H5A 109.4 no
N2A C6A C7A 111.0(6) no
N2A C6A C5A 109.6(6) no
C7A C6A C5A 111.1(7) no
N2A C6A H6A 108.3 no
C7A C6A H6A 108.3 no
C5A C6A H6A 108.3 no
O4A C7A C6A 110.1(7) no
O4A C7A H7A 109.6 no
C6A C7A H7A 109.6 no
O4A C7A H7B 109.6 no
C6A C7A H7B 109.6 no
H7A C7A H7B 108.2 no
O5A C8A N2A 121.5(8) no
O5A C8A C9A 122.5(8) no
N2A C8A C9A 115.9(8) no
C8A C9A C10A 109.3(6) no
C8A C9A H9A 109.8 no
C10A C9A H9A 109.8 no
C8A C9A H9B 109.8 no
C10A C9A H9B 109.8 no
H9A C9A H9B 108.3 no
C11A C10A C9A 112.9(6) no
C11A C10A H10A 109.0 no
C9A C10A H10A 109.0 no
C11A C10A H10B 109.0 no
C9A C10A H10B 109.0 no
H10A C10A H10B 107.8 no
O6A C11A C10A 111.3(7) no
O6A C11A H11A 109.4 no
C10A C11A H11A 109.4 no
O6A C11A H11B 109.4 no
C10A C11A H11B 109.4 no
H11A C11A H11B 108.0 no
Si2A C18A H18A 109.5 no
Si2A C18A H18B 109.5 no
H18A C18A H18B 109.5 no
Si2A C18A H18C 109.5 no
H18A C18A H18C 109.5 no
H18B C18A H18C 109.5 no
Si2A C19A H19A 109.5 no
Si2A C19A H19B 109.5 no
H19A C19A H19B 109.5 no
Si2A C19A H19C 109.5 no
H19A C19A H19C 109.5 no
H19B C19A H19C 109.5 no
C23A C20A H20A 109.5 no
C23A C20A H20B 109.5 no
H20A C20A H20B 109.5 no
C23A C20A H20C 109.5 no
H20A C20A H20C 109.5 no
H20B C20A H20C 109.5 no
C23A C21A H21A 109.5 no
C23A C21A H21B 109.5 no
H21A C21A H21B 109.5 no
C23A C21A H21C 109.5 no
H21A C21A H21C 109.5 no
H21B C21A H21C 109.5 no
C23A C22A H22A 109.5 no
C23A C22A H22B 109.5 no
H22A C22A H22B 109.5 no
C23A C22A H22C 109.5 no
H22A C22A H22C 109.5 no
H22B C22A H22C 109.5 no
C22A C23A C21A 112.0(7) no
C22A C23A C20A 106.7(7) no
C21A C23A C20A 109.0(7) no
C22A C23A Si2A 110.8(7) no
C21A C23A Si2A 109.3(7) no
C20A C23A Si2A 108.8(6) no
O4B Si1B C13B 110.9(4) no
O4B Si1B C17B 105.7(3) no
C13B Si1B C17B 111.7(4) no
O4B Si1B C12B 108.5(4) no
C13B Si1B C12B 109.2(5) no
C17B Si1B C12B 110.7(4) no
O3B Si2B C19B 110.0(3) no
O3B Si2B C18B 105.8(3) no
C19B Si2B C18B 110.0(4) no
O3B Si2B C23B 109.7(3) no
C19B Si2B C23B 111.9(4) no
C18B Si2B C23B 109.2(4) no
C5B O3B Si2B 125.3(4) no
C7B O4B Si1B 124.2(5) no
C11B O6B H6OB 109.5 no
O1B N1B O2B 124.3(9) no
O1B N1B C1B 117.9(9) no
O2B N1B C1B 117.8(9) no
C8B N2B C6B 122.9(6) no
C8B N2B HN2B 118.6 no
C6B N2B HN2B 118.6 no
C2B C1B C2B' 122.1(8) no
C2B C1B N1B 120.4(9) no
C2B' C1B N1B 117.5(9) no
C1B C2B C3B 118.9(8) no
C1B C2B H2B 120.5 no
C3B C2B H2B 120.5 no
C3B' C2B' C1B 118.1(8) no
C3B' C2B' H2B' 121.0 no
C1B C2B' H2B' 121.0 no
C2B C3B C4B 121.9(8) no
C2B C3B H3B 119.0 no
C4B C3B H3B 119.0 no
C2B' C3B' C4B 120.3(7) no
C2B' C3B' H3B' 119.8 no
C4B C3B' H3B' 119.8 no
C3B C4B C3B' 118.5(8) no
C3B C4B C5B 120.6(8) no
C3B' C4B C5B 120.9(7) no
O3B C5B C6B 109.6(6) no
O3B C5B C4B 110.5(6) no
C6B C5B C4B 113.6(6) no
O3B C5B H5B 107.6 no
C6B C5B H5B 107.6 no
C4B C5B H5B 107.6 no
N2B C6B C5B 112.2(6) no
N2B C6B C7B 109.4(6) no
C5B C6B C7B 111.4(6) no
N2B C6B H6B 107.9 no
C5B C6B H6B 107.9 no
C7B C6B H6B 107.9 no
O4B C7B C6B 110.0(6) no
O4B C7B H7C 109.7 no
C6B C7B H7C 109.7 no
O4B C7B H7D 109.7 no
C6B C7B H7D 109.7 no
H7C C7B H7D 108.2 no
O5B C8B N2B 120.2(7) no
O5B C8B C9B 123.5(7) no
N2B C8B C9B 116.3(7) no
C8B C9B C10B 112.4(6) no
C8B C9B H9C 109.1 no
C10B C9B H9C 109.1 no
C8B C9B H9D 109.1 no
C10B C9B H9D 109.1 no
H9C C9B H9D 107.9 no
C11B C10B C9B 113.2(7) no
C11B C10B H10C 108.9 no
C9B C10B H10C 108.9 no
C11B C10B H10D 108.9 no
C9B C10B H10D 108.9 no
H10C C10B H10D 107.8 no
O6B C11B C10B 110.9(6) no
O6B C11B H11C 109.5 no
C10B C11B H11C 109.5 no
O6B C11B H11D 109.5 no
C10B C11B H11D 109.5 no
H11C C11B H11D 108.0 no
Si1B C12B H12G 109.5 no
Si1B C12B H12H 109.5 no
H12G C12B H12H 109.5 no
Si1B C12B H12I 109.5 no
H12G C12B H12I 109.5 no
H12H C12B H12I 109.5 no
Si1B C13B H13G 109.5 no
Si1B C13B H13H 109.5 no
H13G C13B H13H 109.5 no
Si1B C13B H13I 109.5 no
H13G C13B H13I 109.5 no
H13H C13B H13I 109.5 no
C17B C14B H14G 109.5 no
C17B C14B H14H 109.5 no
H14G C14B H14H 109.5 no
C17B C14B H14I 109.5 no
H14G C14B H14I 109.5 no
H14H C14B H14I 109.5 no
C17B C15B H15G 109.5 no
C17B C15B H15H 109.5 no
H15G C15B H15H 109.5 no
C17B C15B H15I 109.5 no
H15G C15B H15I 109.5 no
H15H C15B H15I 109.5 no
C17B C16B H16G 109.5 no
C17B C16B H16H 109.5 no
H16G C16B H16H 109.5 no
C17B C16B H16I 109.5 no
H16G C16B H16I 109.5 no
H16H C16B H16I 109.5 no
C14B C17B C15B 109.2(6) no
C14B C17B C16B 109.5(6) no
C15B C17B C16B 108.3(6) no
C14B C17B Si1B 110.8(5) no
C15B C17B Si1B 109.0(5) no
C16B C17B Si1B 110.0(6) no
Si2B C18B H18D 109.5 no
Si2B C18B H18E 109.5 no
H18D C18B H18E 109.5 no
Si2B C18B H18F 109.5 no
H18D C18B H18F 109.5 no
H18E C18B H18F 109.5 no
Si2B C19B H19D 109.5 no
Si2B C19B H19E 109.5 no
H19D C19B H19E 109.5 no
Si2B C19B H19F 109.5 no
H19D C19B H19F 109.5 no
H19E C19B H19F 109.5 no
C23B C20B H20D 109.5 no
C23B C20B H20E 109.5 no
H20D C20B H20E 109.5 no
C23B C20B H20F 109.5 no
H20D C20B H20F 109.5 no
H20E C20B H20F 109.5 no
C23B C21B H21D 109.5 no
C23B C21B H21E 109.5 no
H21D C21B H21E 109.5 no
C23B C21B H21F 109.5 no
H21D C21B H21F 109.5 no
H21E C21B H21F 109.5 no
C23B C22B H22D 109.5 no
C23B C22B H22E 109.5 no
H22D C22B H22E 109.5 no
C23B C22B H22F 109.5 no
H22D C22B H22F 109.5 no
H22E C22B H22F 109.5 no
C22B C23B C20B 109.3(6) no
C22B C23B C21B 108.7(6) no
C20B C23B C21B 109.7(6) no
C22B C23B Si2B 109.4(5) no
C20B C23B Si2B 109.7(6) no
C21B C23B Si2B 109.9(6) no

loop_
_geom_bond_atom_site_label_1
_geom_bond_atom_site_label_2
_geom_bond_distance
_geom_bond_publ_flag
Si1A O4A 1.622(7) no
Si1A C17A 1.863(9) no
Si1A C13A 1.875(10) no
Si1A C12A 1.875(10) no
C12A H12A 0.980 no
C12A H12B 0.980 no
C12A H12C 0.980 no
C13A H13A 0.980 no
C13A H13B 0.980 no
C13A H13C 0.980 no
C14A C17A 1.529(10) no
C14A H14A 0.980 no
C14A H14B 0.980 no
C14A H14C 0.980 no
C15A C17A 1.545(10) no
C15A H15A 0.980 no
C15A H15B 0.980 no
C15A H15C 0.980 no
C16A C17A 1.523(10) no
C16A H16A 0.980 no
C16A H16B 0.980 no
C16A H16C 0.980 no
Si1' O4A 1.683(10) no
Si1' C12' 1.841(10) no
Si1' C17' 1.851(10) no
Si1' C13' 1.901(10) no
C12' H12D 0.980 no
C12' H12E 0.980 no
C12' H12F 0.980 no
C13' H13D 0.980 no
C13' H13E 0.980 no
C13' H13F 0.980 no
C14' C17' 1.506(11) no
C14' H14D 0.980 no
C14' H14E 0.980 no
C14' H14F 0.980 no
C15' C17' 1.531(11) no
C15' H15D 0.980 no
C15' H15E 0.980 no
C15' H15F 0.980 no
C16' C17' 1.520(11) no
C16' H16D 0.980 no
C16' H16E 0.980 no
C16' H16F 0.980 no
Si2A O3A 1.656(6) no
Si2A C18A 1.825(8) no
Si2A C19A 1.858(8) no
Si2A C23A 1.878(8) no
O1A N1A 1.199(11) no
O2A N1A 1.232(11) no
O3A C5A 1.401(9) no
O4A C7A 1.398(9) no
O5A C8A 1.245(10) no
O6A C11A 1.430(8) no
O6A H6OA 0.840 no
N1A C1A 1.496(12) no
N2A C8A 1.324(10) no
N2A C6A 1.451(9) no
N2A HN2A 0.880 no
C1A C2A' 1.366(12) no
C1A C2A 1.401(13) no
C2A C3A 1.353(12) no
C2A H2A 0.950 no
C2A' C3A' 1.351(12) no
C2A' H2A' 0.950 no
C3A C4A 1.385(11) no
C3A H3A 0.950 no
C3A' C4A 1.380(11) no
C3A' H3A' 0.950 no
C4A C5A 1.529(11) no
C5A C6A 1.536(11) no
C5A H5A 1.000 no
C6A C7A 1.482(11) no
C6A H6A 1.000 no
C7A H7A 0.990 no
C7A H7B 0.990 no
C8A C9A 1.512(11) no
C9A C10A 1.545(11) no
C9A H9A 0.990 no
C9A H9B 0.990 no
C10A C11A 1.498(11) no
C10A H10A 0.990 no
C10A H10B 0.990 no
C11A H11A 0.990 no
C11A H11B 0.990 no
C18A H18A 0.980 no
C18A H18B 0.980 no
C18A H18C 0.980 no
C19A H19A 0.980 no
C19A H19B 0.980 no
C19A H19C 0.980 no
C20A C23A 1.545(9) no
C20A H20A 0.980 no
C20A H20B 0.980 no
C20A H20C 0.980 no
C21A C23A 1.515(8) no
C21A H21A 0.980 no
C21A H21B 0.980 no
C21A H21C 0.980 no
C22A C23A 1.514(9) no
C22A H22A 0.980 no
C22A H22B 0.980 no
C22A H22C 0.980 no
Si1B O4B 1.638(6) no
Si1B C13B 1.856(7) no
Si1B C17B 1.859(7) no
Si1B C12B 1.866(7) no
Si2B O3B 1.657(5) no
Si2B C19B 1.858(7) no
Si2B C18B 1.862(7) no
Si2B C23B 1.871(7) no
O1B N1B 1.217(10) no
O2B N1B 1.224(11) no
O3B C5B 1.432(8) no
O5B C8B 1.239(9) no
O4B C7B 1.411(9) no
O6B C11B 1.424(10) no
O6B H6OB 0.840 no
N1B C1B 1.466(11) no
N2B C8B 1.351(9) no
N2B C6B 1.448(9) no
N2B HN2B 0.880 no
C1B C2B 1.353(12) no
C1B C2B' 1.387(11) no
C2B C3B 1.355(11) no
C2B H2B 0.950 no
C2B' C3B' 1.385(11) no
C2B' H2B' 0.950 no
C3B C4B 1.380(10) no
C3B H3B 0.950 no
C3B' C4B 1.386(11) no
C3B' H3B' 0.950 no
C4B C5B 1.519(10) no
C5B C6B 1.513(10) no
C5B H5B 1.000 no
C6B C7B 1.518(10) no
C6B H6B 1.000 no
C7B H7C 0.990 no
C7B H7D 0.990 no
C8B C9B 1.501(11) no
C9B C10B 1.526(10) no
C9B H9C 0.990 no
C9B H9D 0.990 no
C10B C11B 1.516(11) no
C10B H10C 0.990 no
C10B H10D 0.990 no
C11B H11C 0.990 no
C11B H11D 0.990 no
C12B H12G 0.980 no
C12B H12H 0.980 no
C12B H12I 0.980 no
C13B H13G 0.980 no
C13B H13H 0.980 no
C13B H13I 0.980 no
C14B C17B 1.514(8) no
C14B H14G 0.980 no
C14B H14H 0.980 no
C14B H14I 0.980 no
C15B C17B 1.532(8) no
C15B H15G 0.980 no
C15B H15H 0.980 no
C15B H15I 0.980 no
C16B C17B 1.535(8) no
C16B H16G 0.980 no
C16B H16H 0.980 no
C16B H16I 0.980 no
C18B H18D 0.980 no
C18B H18E 0.980 no
C18B H18F 0.980 no
C19B H19D 0.980 no
C19B H19E 0.980 no
C19B H19F 0.980 no
C20B C23B 1.525(8) no
C20B H20D 0.980 no
C20B H20E 0.980 no
C20B H20F 0.980 no
C21B C23B 1.533(8) no
C21B H21D 0.980 no
C21B H21E 0.980 no
C21B H21F 0.980 no
C22B C23B 1.524(8) no
C22B H22D 0.980 no
C22B H22E 0.980 no
C22B H22F 0.980 no

loop_
_geom_torsion_atom_site_label_1
_geom_torsion_atom_site_label_2
_geom_torsion_atom_site_label_3
_geom_torsion_atom_site_label_4
_geom_torsion
_geom_torsion_publ_flag
O4A Si1A C17A C16A 170.9(9) no
C13A Si1A C17A C16A -72.4(12) no
C12A Si1A C17A C16A 50.8(12) no
O4A Si1A C17A C14A 47.0(10) no
C13A Si1A C17A C14A 163.7(11) no
C12A Si1A C17A C14A -73.1(12) no
O4A Si1A C17A C15A -69.7(10) no
C13A Si1A C17A C15A 47.0(12) no
C12A Si1A C17A C15A 170.2(10) no
O4A Si1' C17' C14' -52.3(15) no
C12' Si1' C17' C14' 171.1(14) no
C13' Si1' C17' C14' 54.5(15) no
O4A Si1' C17' C16' -177.7(12) no
C12' Si1' C17' C16' 45.7(17) no
C13' Si1' C17' C16' -70.9(15) no
O4A Si1' C17' C15' 67.7(13) no
C12' Si1' C17' C15' -68.9(16) no
C13' Si1' C17' C15' 174.5(14) no
C18A Si2A O3A C5A -65.7(8) no
C19A Si2A O3A C5A 59.9(9) no
C23A Si2A O3A C5A 174.7(6) no
C17A Si1A O4A C7A -160.4(8) no
C13A Si1A O4A C7A 79.3(10) no
C12A Si1A O4A C7A -36.6(11) no
C17A Si1A O4A Si1' -65.4(10) no
C13A Si1A O4A Si1' 174.4(12) no
C12A Si1A O4A Si1' 58.4(11) no
C12' Si1' O4A C7A -54.7(12) no
C17' Si1' O4A C7A 163.5(10) no
C13' Si1' O4A C7A 63.5(11) no
C12' Si1' O4A Si1A -161.4(15) no
C17' Si1' O4A Si1A 56.9(9) no
C13' Si1' O4A Si1A -43.2(11) no
O1A N1A C1A C2A' -177.3(9) no
O2A N1A C1A C2A' 4.2(12) no
O1A N1A C1A C2A 3.1(12) no
O2A N1A C1A C2A -175.4(8) no
C2A' C1A C2A C3A 0.2(12) no
N1A C1A C2A C3A 179.8(8) no
C2A C1A C2A' C3A' -1.4(13) no
N1A C1A C2A' C3A' 179.1(8) no
C1A C2A C3A C4A 1.7(12) no
C1A C2A' C3A' C4A 0.7(13) no
C2A' C3A' C4A C3A 1.2(11) no
C2A' C3A' C4A C5A 177.6(7) no
C2A C3A C4A C3A' -2.4(12) no
C2A C3A C4A C5A -178.9(7) no
Si2A O3A C5A C4A 105.4(7) no
Si2A O3A C5A C6A -133.9(6) no
C3A' C4A C5A O3A 20.8(10) no
C3A C4A C5A O3A -162.9(7) no
C3A' C4A C5A C6A -98.2(8) no
C3A C4A C5A C6A 78.2(9) no
C8A N2A C6A C7A 92.0(9) no
C8A N2A C6A C5A -144.8(7) no
O3A C5A C6A N2A -59.0(8) no
C4A C5A C6A N2A 61.7(9) no
O3A C5A C6A C7A 64.1(8) no
C4A C5A C6A C7A -175.2(7) no
Si1A O4A C7A C6A 155.6(7) no
Si1' O4A C7A C6A 119.9(8) no
N2A C6A C7A O4A -178.5(7) no
C5A C6A C7A O4A 59.2(9) no
C6A N2A C8A O5A -3.9(12) no
C6A N2A C8A C9A 173.7(7) no
O5A C8A C9A C10A 96.4(9) no
N2A C8A C9A C10A -81.3(9) no
C8A C9A C10A C11A 170.0(7) no
C9A C10A C11A O6A 65.9(9) no
O3A Si2A C23A C22A -52.3(7) no
C18A Si2A C23A C22A -171.1(8) no
C19A Si2A C23A C22A 65.7(8) no
O3A Si2A C23A C21A -176.3(6) no
C18A Si2A C23A C21A 64.9(8) no
C19A Si2A C23A C21A -58.2(8) no
O3A Si2A C23A C20A 64.8(6) no
C18A Si2A C23A C20A -54.0(8) no
C19A Si2A C23A C20A -177.2(7) no
C19B Si2B O3B C5B -16.3(7) no
C18B Si2B O3B C5B -135.1(6) no
C23B Si2B O3B C5B 107.2(6) no
C13B Si1B O4B C7B 57.3(7) no
C17B Si1B O4B C7B 178.5(6) no
C12B Si1B O4B C7B -62.7(7) no
O1B N1B C1B C2B -14.7(13) no
O2B N1B C1B C2B 166.9(9) no
O1B N1B C1B C2B' 165.1(8) no
O2B N1B C1B C2B' -13.4(12) no
C2B' C1B C2B C3B 3.3(13) no
N1B C1B C2B C3B -177.0(7) no
C2B C1B C2B' C3B' -0.5(13) no
N1B C1B C2B' C3B' 179.8(7) no
C1B C2B C3B C4B -3.0(12) no
C1B C2B' C3B' C4B -2.8(12) no
C2B C3B C4B C3B' -0.2(11) no
C2B C3B C4B C5B -179.5(7) no
C2B' C3B' C4B C3B 3.1(11) no
C2B' C3B' C4B C5B -177.5(7) no
Si2B O3B C5B C6B -153.5(5) no
Si2B O3B C5B C4B 80.5(7) no
C3B C4B C5B O3B -148.5(6) no
C3B' C4B C5B O3B 32.2(9) no
C3B C4B C5B C6B 87.9(8) no
C3B' C4B C5B C6B -91.4(8) no
C8B N2B C6B C5B -154.2(6) no
C8B N2B C6B C7B 81.7(8) no
O3B C5B C6B N2B -59.4(8) no
C4B C5B C6B N2B 64.7(8) no
O3B C5B C6B C7B 63.6(8) no
C4B C5B C6B C7B -172.3(6) no
Si1B O4B C7B C6B 112.9(7) no
N2B C6B C7B O4B -176.8(6) no
C5B C6B C7B O4B 58.7(9) no
C6B N2B C8B O5B -0.4(10) no
C6B N2B C8B C9B 179.7(6) no
O5B C8B C9B C10B 92.5(9) no
N2B C8B C9B C10B -87.6(8) no
C8B C9B C10B C11B 167.3(7) no
C9B C10B C11B O6B -65.4(9) no
O4B Si1B C17B C14B 50.8(6) no
C13B Si1B C17B C14B 171.5(7) no
C12B Si1B C17B C14B -66.5(7) no
O4B Si1B C17B C15B -69.4(6) no
C13B Si1B C17B C15B 51.3(7) no
C12B Si1B C17B C15B 173.3(6) no
O4B Si1B C17B C16B 172.0(5) no
C13B Si1B C17B C16B -67.3(7) no
C12B Si1B C17B C16B 54.7(7) no
O3B Si2B C23B C22B 51.8(6) no
C19B Si2B C23B C22B 174.2(6) no
C18B Si2B C23B C22B -63.7(6) no
O3B Si2B C23B C20B 171.8(5) no
C19B Si2B C23B C20B -65.8(7) no
C18B Si2B C23B C20B 56.3(6) no
O3B Si2B C23B C21B -67.5(6) no
C19B Si2B C23B C21B 54.9(7) no
C18B Si2B C23B C21B 177.0(6) no
